data_7721018
loop_
_publ_author_name
'Mandal, Souvik'
'Song, Ethan Y.'
'Emge, Thomas J.'
'Hasanayn, Faraj'
'Goldman, Alan S.'

_publ_section_title
;
 A metal-metal quadruply bonded dimer of two pincer-ligated metal centers.
;
_journal_issue 20
_journal_name_full 'Dalton transactions (Cambridge, England : 2003)'
_journal_page_first 7816
_journal_page_last 7820
_journal_paper_doi 10.1039/d6dt00920d
_journal_volume 55
_journal_year 2026
_chemical_formula_sum 'C28 H40 I Mo N O2 P2'
_chemical_formula_weight 707.39
_space_group_crystal_system orthorhombic
_space_group_IT_number 29
_space_group_name_Hall 'P 2c -2ac'
_space_group_name_H-M_alt 'P c a 21'
_atom_sites_solution_hydrogens geom
_audit_block_doi 10.5517/ccdc.csd.cc2njv02
_audit_creation_method SHELXL-2019/3
_audit_update_record
;
2026-04-17 deposited with the CCDC.	2026-05-06 downloaded from the CCDC.
;
_cell_angle_alpha 90
_cell_angle_beta 90
_cell_angle_gamma 90
_cell_formula_units_Z 4
_cell_length_a 17.857(7)
_cell_length_b 10.099(4)
_cell_length_c 17.473(5)
_cell_measurement_reflns_used 959
_cell_measurement_temperature 120(2)
_cell_measurement_theta_max 18.10
_cell_measurement_theta_min 2.28
_cell_volume 3151(2)
_computing_cell_refinement 'Bruker SAINT'
_computing_data_collection 'Bruker APEX2'
_computing_data_reduction 'Bruker SAINT'
_computing_molecular_graphics 'Bruker SHELXTL'
_computing_publication_material 'Bruker SHELXTL'
_computing_structure_refinement 'SHELXL-2019/2 (Sheldrick, 2019)'
_computing_structure_solution 'SHELXS-97 (Sheldrick 2008)'
_diffrn_ambient_temperature 120(2)
_diffrn_measured_fraction_theta_full 0.995
_diffrn_measured_fraction_theta_max 0.995
_diffrn_measurement_device_type 'Bruker APEX-II CCD'
_diffrn_measurement_method '\f and \w scans'
_diffrn_radiation_type MoK\a
_diffrn_radiation_wavelength 0.71073
_diffrn_reflns_av_R_equivalents 0.0829
_diffrn_reflns_av_unetI/netI 0.0748
_diffrn_reflns_Laue_measured_fraction_full 0.995
_diffrn_reflns_Laue_measured_fraction_max 0.995
_diffrn_reflns_limit_h_max 21
_diffrn_reflns_limit_h_min -16
_diffrn_reflns_limit_k_max 12
_diffrn_reflns_limit_k_min -12
_diffrn_reflns_limit_l_max 20
_diffrn_reflns_limit_l_min -18
_diffrn_reflns_number 23700
_diffrn_reflns_point_group_measured_fraction_full 0.915
_diffrn_reflns_point_group_measured_fraction_max 0.915
_diffrn_reflns_theta_full 25.242
_diffrn_reflns_theta_max 25.350
_diffrn_reflns_theta_min 2.016
_exptl_absorpt_coefficient_mu 1.521
_exptl_absorpt_correction_type none
_exptl_crystal_colour black
_exptl_crystal_density_diffrn 1.491
_exptl_crystal_description irregular
_exptl_crystal_F_000 1424
_exptl_crystal_size_max 0.150
_exptl_crystal_size_mid 0.100
_exptl_crystal_size_min 0.070
_refine_diff_density_max 2.200
_refine_diff_density_min -0.899
_refine_diff_density_rms 0.167
_refine_ls_abs_structure_details
; 
 Flack x determined using 1176 quotients [(I+)-(I-)]/[(I+)+(I-)] 
 (Parsons, Flack and Wagner, Acta Cryst. B69 (2013) 249-259). 
;
_refine_ls_abs_structure_Flack 0.03(4)
_refine_ls_extinction_method none
_refine_ls_goodness_of_fit_ref 1.153
_refine_ls_hydrogen_treatment constr
_refine_ls_matrix_type full
_refine_ls_number_parameters 320
_refine_ls_number_reflns 5274
_refine_ls_number_restraints 584
_refine_ls_restrained_S_all 1.110
_refine_ls_R_factor_all 0.1232
_refine_ls_R_factor_gt 0.0888
_refine_ls_shift/su_max 0.000
_refine_ls_shift/su_mean 0.000
_refine_ls_structure_factor_coef Fsqd
_refine_ls_weighting_details 'w=1/[\s^2^(Fo^2^)+(0.1100P)^2^+7.7000P] where P=(Fo^2^+2Fc^2^)/3'
_refine_ls_weighting_scheme calc
_refine_ls_wR_factor_gt 0.2044
_refine_ls_wR_factor_ref 0.2325
_reflns_Friedel_coverage 0.774
_reflns_Friedel_fraction_full 0.828
_reflns_Friedel_fraction_max 0.829
_reflns_number_gt 3807
_reflns_number_total 5274
_reflns_threshold_expression 'I > 2\s(I)'
_cod_data_source_file d6dt00920d2.cif
_cod_data_source_block sm_120_final
_cod_depositor_comments 'Adding full bibliography for 7721018--7721021.cif.'
_cod_database_code 7721018
_shelx_shelxl_version_number 2019/3
_shelx_space_group_comment
; 
The symmetry employed for this shelxl refinement is uniquely defined 
by the following loop, which should always be used as a source of 
symmetry information in preference to the above space-group names. 
They are only intended as comments. 
;
_shelx_estimated_absorpt_t_min 0.804
_shelx_estimated_absorpt_t_max 0.901

loop_
_space_group_symop_operation_xyz
'x, y, z'
'-x, -y, z+1/2'
'x+1/2, -y, z'
'-x+1/2, y, z+1/2'

loop_
_atom_site_label
_atom_site_type_symbol
_atom_site_fract_x
_atom_site_fract_y
_atom_site_fract_z
_atom_site_U_iso_or_equiv
_atom_site_adp_type
_atom_site_occupancy
_atom_site_site_symmetry_order
_atom_site_calc_flag
_atom_site_refinement_flags_posn
_atom_site_refinement_flags_adp
_atom_site_refinement_flags_occupancy
_atom_site_disorder_assembly
_atom_site_disorder_group
Mo1 Mo 0.62748(9) 0.17312(14) 0.5378(6) 0.0542(5) Uani 1 1 d . U . . .
I1A I 0.55618(10) -0.04276(16) 0.4682(6) 0.0853(7) Uani 0.908(5) 1 d D U P A 1
O2A O 0.7301(13) -0.0560(19) 0.6025(14) 0.106(4) Uani 0.908(5) 1 d D U P A 1
C2A C 0.6906(19) 0.034(3) 0.574(2) 0.106(4) Uani 0.908(5) 1 d D U P A 1
I1B I 0.6832(17) -0.025(2) 0.5928(15) 0.106(4) Uani 0.092(5) 1 d D U P A 2
O2B O 0.536(7) -0.104(5) 0.458(9) 0.0853(7) Uani 0.092(5) 1 d D U P A 2
C2B C 0.555(5) 0.013(5) 0.473(5) 0.0853(7) Uani 0.092(5) 1 d D U P A 2
P1 P 0.7402(2) 0.2200(5) 0.4559(7) 0.0516(12) Uani 1 1 d . U . . .
P2 P 0.5004(3) 0.2282(5) 0.5887(7) 0.0551(12) Uani 1 1 d . U . . .
O1 O 0.6739(12) 0.254(2) 0.7025(13) 0.111(6) Uani 1 1 d . U . . .
C1 C 0.6565(14) 0.223(2) 0.6413(16) 0.078(5) Uani 1 1 d . U . . .
N1 N 0.6169(8) 0.3751(14) 0.5140(10) 0.047(3) Uani 1 1 d . U . . .
C3 C 0.5802(10) 0.4565(16) 0.5705(12) 0.046(3) Uani 1 1 d . U . . .
C4 C 0.5209(10) 0.3986(18) 0.6113(12) 0.050(4) Uani 1 1 d . U . . .
C5 C 0.4824(11) 0.4736(19) 0.6686(13) 0.058(4) Uani 1 1 d . U . . .
H5 H 0.439952 0.436629 0.693531 0.069 Uiso 1 1 calc R U . . .
C6 C 0.5068(12) 0.6017(19) 0.6884(13) 0.056(4) Uani 1 1 d . U . . .
C7 C 0.5667(12) 0.655(2) 0.6462(14) 0.061(4) Uani 1 1 d . U . . .
H7 H 0.583372 0.742203 0.657256 0.073 Uiso 1 1 calc R U . . .
C8 C 0.6017(12) 0.5849(19) 0.5899(14) 0.058(4) Uani 1 1 d . U . . .
H8 H 0.641981 0.624934 0.562964 0.070 Uiso 1 1 calc R U . . .
C9 C 0.4668(16) 0.676(2) 0.7512(17) 0.086(7) Uani 1 1 d . U . . .
H9A H 0.427100 0.619832 0.772595 0.129 Uiso 1 1 calc R U . . .
H9B H 0.502535 0.698774 0.791652 0.129 Uiso 1 1 calc R U . . .
H9C H 0.444686 0.756894 0.730295 0.129 Uiso 1 1 calc R U . . .
C10 C 0.6518(9) 0.4392(16) 0.4520(12) 0.047(4) Uani 1 1 d . U . . .
C11 C 0.7119(10) 0.3804(18) 0.4171(13) 0.049(4) Uani 1 1 d . U . . .
C12 C 0.7452(12) 0.4406(19) 0.3530(15) 0.062(4) Uani 1 1 d . U . . .
H12 H 0.787114 0.398410 0.330062 0.075 Uiso 1 1 calc R U . . .
C13 C 0.7197(13) 0.559(2) 0.3215(15) 0.067(5) Uani 1 1 d . U . . .
C14 C 0.6596(12) 0.617(2) 0.3586(14) 0.065(5) Uani 1 1 d . U . . .
H14 H 0.643013 0.701891 0.341697 0.078 Uiso 1 1 calc R U . . .
C15 C 0.6217(12) 0.557(2) 0.4204(14) 0.061(5) Uani 1 1 d . U . . .
H15 H 0.576917 0.594274 0.440260 0.074 Uiso 1 1 calc R U . . .
C16 C 0.7573(16) 0.620(3) 0.2535(18) 0.102(9) Uani 1 1 d . U . . .
H16A H 0.798284 0.561999 0.236618 0.152 Uiso 1 1 calc R U . . .
H16B H 0.720891 0.629479 0.211898 0.152 Uiso 1 1 calc R U . . .
H16C H 0.777373 0.706669 0.267267 0.152 Uiso 1 1 calc R U . . .
C17 C 0.4585(15) 0.154(2) 0.6772(17) 0.081(6) Uani 1 1 d . U . . .
H17 H 0.414023 0.208573 0.691873 0.098 Uiso 1 1 calc R U . . .
C18 C 0.5109(18) 0.152(3) 0.7431(18) 0.110(9) Uani 1 1 d . U . . .
H18A H 0.526849 0.242686 0.754945 0.166 Uiso 1 1 calc R U . . .
H18B H 0.485658 0.113930 0.787773 0.166 Uiso 1 1 calc R U . . .
H18C H 0.554829 0.098345 0.730241 0.166 Uiso 1 1 calc R U . . .
C19 C 0.4299(18) 0.011(3) 0.654(2) 0.114(9) Uani 1 1 d . U . . .
H19A H 0.395690 0.018524 0.610531 0.170 Uiso 1 1 calc R U . . .
H19B H 0.472772 -0.044070 0.640089 0.170 Uiso 1 1 calc R U . . .
H19C H 0.403601 -0.028485 0.697621 0.170 Uiso 1 1 calc R U . . .
C20 C 0.4212(12) 0.233(2) 0.5186(15) 0.068(5) Uani 1 1 d . U . . .
H20 H 0.407854 0.139030 0.506185 0.082 Uiso 1 1 calc R U . . .
C21 C 0.4432(13) 0.298(3) 0.4461(16) 0.083(6) Uani 1 1 d . U . . .
H21A H 0.487823 0.254803 0.425241 0.124 Uiso 1 1 calc R U . . .
H21B H 0.402074 0.291494 0.409145 0.124 Uiso 1 1 calc R U . . .
H21C H 0.454227 0.391782 0.455916 0.124 Uiso 1 1 calc R U . . .
C22 C 0.3521(12) 0.297(3) 0.553(2) 0.091(7) Uani 1 1 d . U . . .
H22A H 0.338697 0.252491 0.600569 0.136 Uiso 1 1 calc R U . . .
H22B H 0.362531 0.390960 0.563294 0.136 Uiso 1 1 calc R U . . .
H22C H 0.310379 0.290672 0.516523 0.136 Uiso 1 1 calc R U . . .
C23 C 0.8304(11) 0.246(2) 0.5055(15) 0.069(5) Uani 1 1 d . U . . .
H23 H 0.849198 0.155869 0.519691 0.083 Uiso 1 1 calc R U . . .
C24 C 0.8203(18) 0.322(3) 0.581(2) 0.116(10) Uani 1 1 d . U . . .
H24A H 0.781112 0.279366 0.611430 0.174 Uiso 1 1 calc R U . . .
H24B H 0.867509 0.321326 0.609408 0.174 Uiso 1 1 calc R U . . .
H24C H 0.805824 0.413473 0.569691 0.174 Uiso 1 1 calc R U . . .
C25 C 0.8903(14) 0.308(3) 0.456(2) 0.103(8) Uani 1 1 d . U . . .
H25A H 0.895410 0.257081 0.408751 0.154 Uiso 1 1 calc R U . . .
H25B H 0.876335 0.399204 0.444251 0.154 Uiso 1 1 calc R U . . .
H25C H 0.938021 0.307057 0.483968 0.154 Uiso 1 1 calc R U . . .
C26 C 0.7645(11) 0.120(2) 0.3711(13) 0.059(4) Uani 1 1 d . U . . .
H26 H 0.808120 0.162091 0.345024 0.071 Uiso 1 1 calc R U . . .
C27 C 0.7001(12) 0.107(3) 0.3126(15) 0.075(6) Uani 1 1 d . U . . .
H27A H 0.684371 0.195886 0.296352 0.113 Uiso 1 1 calc R U . . .
H27B H 0.717453 0.057001 0.268047 0.113 Uiso 1 1 calc R U . . .
H27C H 0.657756 0.061296 0.336312 0.113 Uiso 1 1 calc R U . . .
C28 C 0.7877(18) -0.022(3) 0.395(2) 0.107(9) Uani 1 1 d . U . . .
H28A H 0.828661 -0.016927 0.432609 0.160 Uiso 1 1 calc R U . . .
H28B H 0.744805 -0.067233 0.418518 0.160 Uiso 1 1 calc R U . . .
H28C H 0.804501 -0.071528 0.350252 0.160 Uiso 1 1 calc R U . . .

loop_
_atom_site_aniso_label
_atom_site_aniso_U_11
_atom_site_aniso_U_22
_atom_site_aniso_U_33
_atom_site_aniso_U_23
_atom_site_aniso_U_13
_atom_site_aniso_U_12
Mo1 0.0571(9) 0.0559(8) 0.0495(10) 0.0011(8) 0.0054(9) 0.0047(7)
I1A 0.0890(12) 0.0738(10) 0.0930(15) -0.0273(10) 0.0192(11) -0.0186(8)
O2A 0.110(9) 0.097(8) 0.111(9) 0.031(7) 0.007(8) 0.039(7)
C2A 0.110(9) 0.097(8) 0.111(9) 0.031(7) 0.007(8) 0.039(7)
I1B 0.110(9) 0.097(8) 0.111(9) 0.031(7) 0.007(8) 0.039(7)
O2B 0.0890(12) 0.0738(10) 0.0930(15) -0.0273(10) 0.0192(11) -0.0186(8)
C2B 0.0890(12) 0.0738(10) 0.0930(15) -0.0273(10) 0.0192(11) -0.0186(8)
P1 0.047(2) 0.062(3) 0.047(3) -0.002(2) -0.006(2) 0.0099(19)
P2 0.061(3) 0.055(3) 0.050(3) 0.002(2) 0.011(2) -0.002(2)
O1 0.106(14) 0.165(17) 0.063(11) -0.010(11) -0.021(10) 0.015(12)
C1 0.081(11) 0.097(11) 0.056(10) 0.008(9) -0.019(9) 0.004(10)
N1 0.046(7) 0.047(6) 0.048(8) 0.002(5) 0.001(5) 0.006(6)
C3 0.047(8) 0.050(7) 0.041(8) 0.002(6) -0.004(6) 0.009(6)
C4 0.055(8) 0.058(8) 0.038(9) 0.002(7) -0.002(7) 0.002(7)
C5 0.057(9) 0.072(9) 0.045(10) -0.003(8) 0.005(8) 0.004(8)
C6 0.067(9) 0.063(9) 0.040(9) -0.006(7) -0.015(7) 0.018(8)
C7 0.071(10) 0.063(9) 0.048(10) -0.013(8) -0.020(8) 0.011(8)
C8 0.061(9) 0.057(8) 0.056(10) 0.003(7) -0.001(8) -0.001(7)
C9 0.105(16) 0.095(15) 0.057(14) -0.025(11) 0.012(12) 0.011(13)
C10 0.045(7) 0.054(7) 0.041(9) -0.007(7) 0.000(6) -0.003(6)
C11 0.049(8) 0.059(8) 0.040(9) 0.002(7) -0.007(6) 0.006(7)
C12 0.058(9) 0.074(9) 0.054(10) 0.000(8) 0.013(8) -0.004(8)
C13 0.077(10) 0.068(10) 0.058(11) 0.007(8) 0.013(9) -0.005(8)
C14 0.079(11) 0.060(9) 0.056(11) 0.010(8) 0.008(8) 0.002(8)
C15 0.064(10) 0.068(9) 0.052(10) 0.011(8) 0.007(8) 0.002(8)
C16 0.094(17) 0.117(18) 0.093(19) 0.033(14) 0.037(14) -0.007(15)
C17 0.092(12) 0.086(11) 0.067(11) 0.007(10) 0.033(9) -0.010(10)
C18 0.13(2) 0.14(2) 0.063(15) 0.032(15) 0.022(13) 0.004(16)
C19 0.12(2) 0.091(15) 0.13(2) 0.023(15) 0.039(17) -0.028(14)
C20 0.059(9) 0.077(11) 0.069(11) -0.005(8) -0.001(8) -0.013(8)
C21 0.084(15) 0.103(15) 0.061(14) 0.010(12) -0.022(11) 0.004(12)
C22 0.062(11) 0.099(15) 0.11(2) -0.014(15) -0.002(12) -0.002(10)
C23 0.050(9) 0.076(11) 0.083(12) 0.011(9) -0.022(8) -0.002(8)
C24 0.106(19) 0.15(2) 0.095(18) -0.022(17) -0.025(14) -0.022(17)
C25 0.062(12) 0.120(19) 0.13(2) -0.002(18) 0.005(14) -0.006(12)
C26 0.058(9) 0.073(9) 0.047(10) -0.009(8) 0.008(8) 0.012(8)
C27 0.064(12) 0.112(16) 0.051(12) -0.005(11) 0.010(9) 0.003(11)
C28 0.122(19) 0.104(16) 0.094(19) -0.016(14) -0.008(16) 0.057(15)

loop_
_atom_type_symbol
_atom_type_description
_atom_type_scat_dispersion_real
_atom_type_scat_dispersion_imag
_atom_type_scat_source
C C 0.0033 0.0016 'International Tables Vol C Tables 4.2.6.8 and 6.1.1.4'
H H 0.0000 0.0000 'International Tables Vol C Tables 4.2.6.8 and 6.1.1.4'
I I -0.4742 1.8119 'International Tables Vol C Tables 4.2.6.8 and 6.1.1.4'
Mo Mo -1.6832 0.6857 'International Tables Vol C Tables 4.2.6.8 and 6.1.1.4'
N N 0.0061 0.0033 'International Tables Vol C Tables 4.2.6.8 and 6.1.1.4'
O O 0.0106 0.0060 'International Tables Vol C Tables 4.2.6.8 and 6.1.1.4'
P P 0.1023 0.0942 'International Tables Vol C Tables 4.2.6.8 and 6.1.1.4'

loop_
_geom_angle_atom_site_label_1
_geom_angle_atom_site_label_2
_geom_angle_atom_site_label_3
_geom_angle
_geom_angle_site_symmetry_1
_geom_angle_site_symmetry_3
_geom_angle_publ_flag
C2A Mo1 C1 74.1(13) . . ?
C2A Mo1 N1 146.8(12) . . ?
C1 Mo1 N1 87.5(8) . . ?
C1 Mo1 C2B 140(3) . . ?
N1 Mo1 C2B 121.5(12) . . ?
C1 Mo1 I1B 74.7(10) . . ?
N1 Mo1 I1B 156.6(8) . . ?
C2B Mo1 I1B 81.5(10) . . ?
C2A Mo1 P2 125.7(12) . . ?
C1 Mo1 P2 81.6(8) . . ?
N1 Mo1 P2 76.8(4) . . ?
C2B Mo1 P2 80(3) . . ?
I1B Mo1 P2 114.4(7) . . ?
C2A Mo1 P1 81.5(12) . . ?
C1 Mo1 P1 105.5(8) . . ?
N1 Mo1 P1 77.0(4) . . ?
C2B Mo1 P1 107(3) . . ?
I1B Mo1 P1 93.0(7) . . ?
P2 Mo1 P1 152.51(17) . . ?
C2A Mo1 I1A 80.8(11) . . ?
C1 Mo1 I1A 136.5(8) . . ?
N1 Mo1 I1A 129.2(4) . . ?
P2 Mo1 I1A 85.14(14) . . ?
P1 Mo1 I1A 105.27(13) . . ?
O2A C2A Mo1 176(3) . . ?
O2B C2B Mo1 153(7) . . ?
C11 P1 C26 104.7(9) . . ?
C11 P1 C23 106.8(9) . . ?
C26 P1 C23 104.4(10) . . ?
C11 P1 Mo1 99.1(6) . . ?
C26 P1 Mo1 122.7(7) . . ?
C23 P1 Mo1 117.3(8) . . ?
C4 P2 C20 105.9(9) . . ?
C4 P2 C17 106.4(10) . . ?
C20 P2 C17 104.4(12) . . ?
C4 P2 Mo1 96.0(6) . . ?
C20 P2 Mo1 117.3(8) . . ?
C17 P2 Mo1 124.5(9) . . ?
O1 C1 Mo1 179(3) . . ?
C10 N1 C3 117.7(13) . . ?
C10 N1 Mo1 124.2(11) . . ?
C3 N1 Mo1 117.5(11) . . ?
C8 C3 C4 118.1(17) . . ?
C8 C3 N1 124.9(17) . . ?
C4 C3 N1 116.9(15) . . ?
C3 C4 C5 119.8(17) . . ?
C3 C4 P2 116.1(14) . . ?
C5 C4 P2 124.0(15) . . ?
C6 C5 C4 120.6(18) . . ?
C6 C5 H5 119.7 . . ?
C4 C5 H5 119.7 . . ?
C7 C6 C5 117.2(18) . . ?
C7 C6 C9 123.5(19) . . ?
C5 C6 C9 119(2) . . ?
C8 C7 C6 121.9(19) . . ?
C8 C7 H7 119.0 . . ?
C6 C7 H7 119.0 . . ?
C7 C8 C3 122(2) . . ?
C7 C8 H8 118.9 . . ?
C3 C8 H8 118.9 . . ?
C6 C9 H9A 109.5 . . ?
C6 C9 H9B 109.5 . . ?
H9A C9 H9B 109.5 . . ?
C6 C9 H9C 109.5 . . ?
H9A C9 H9C 109.5 . . ?
H9B C9 H9C 109.5 . . ?
C11 C10 N1 119.4(15) . . ?
C11 C10 C15 119.1(17) . . ?
N1 C10 C15 121.2(15) . . ?
C10 C11 C12 119.9(17) . . ?
C10 C11 P1 115.8(14) . . ?
C12 C11 P1 124.2(14) . . ?
C13 C12 C11 123.2(19) . . ?
C13 C12 H12 118.4 . . ?
C11 C12 H12 118.4 . . ?
C14 C13 C12 115.6(19) . . ?
C14 C13 C16 123(2) . . ?
C12 C13 C16 121(2) . . ?
C13 C14 C15 123.1(19) . . ?
C13 C14 H14 118.5 . . ?
C15 C14 H14 118.5 . . ?
C14 C15 C10 118.6(19) . . ?
C14 C15 H15 120.7 . . ?
C10 C15 H15 120.7 . . ?
C13 C16 H16A 109.5 . . ?
C13 C16 H16B 109.5 . . ?
H16A C16 H16B 109.5 . . ?
C13 C16 H16C 109.5 . . ?
H16A C16 H16C 109.5 . . ?
H16B C16 H16C 109.5 . . ?
C18 C17 C19 113(2) . . ?
C18 C17 P2 113.3(19) . . ?
C19 C17 P2 106.4(19) . . ?
C18 C17 H17 108.0 . . ?
C19 C17 H17 108.0 . . ?
P2 C17 H17 108.0 . . ?
C17 C18 H18A 109.5 . . ?
C17 C18 H18B 109.5 . . ?
H18A C18 H18B 109.5 . . ?
C17 C18 H18C 109.5 . . ?
H18A C18 H18C 109.5 . . ?
H18B C18 H18C 109.5 . . ?
C17 C19 H19A 109.5 . . ?
C17 C19 H19B 109.5 . . ?
H19A C19 H19B 109.5 . . ?
C17 C19 H19C 109.5 . . ?
H19A C19 H19C 109.5 . . ?
H19B C19 H19C 109.5 . . ?
C21 C20 C22 111(2) . . ?
C21 C20 P2 111.7(15) . . ?
C22 C20 P2 111.6(18) . . ?
C21 C20 H20 107.4 . . ?
C22 C20 H20 107.4 . . ?
P2 C20 H20 107.4 . . ?
C20 C21 H21A 109.5 . . ?
C20 C21 H21B 109.5 . . ?
H21A C21 H21B 109.5 . . ?
C20 C21 H21C 109.5 . . ?
H21A C21 H21C 109.5 . . ?
H21B C21 H21C 109.5 . . ?
C20 C22 H22A 109.5 . . ?
C20 C22 H22B 109.5 . . ?
H22A C22 H22B 109.5 . . ?
C20 C22 H22C 109.5 . . ?
H22A C22 H22C 109.5 . . ?
H22B C22 H22C 109.5 . . ?
C25 C23 C24 111(2) . . ?
C25 C23 P1 114.2(19) . . ?
C24 C23 P1 111.7(18) . . ?
C25 C23 H23 106.3 . . ?
C24 C23 H23 106.3 . . ?
P1 C23 H23 106.3 . . ?
C23 C24 H24A 109.5 . . ?
C23 C24 H24B 109.5 . . ?
H24A C24 H24B 109.5 . . ?
C23 C24 H24C 109.5 . . ?
H24A C24 H24C 109.5 . . ?
H24B C24 H24C 109.5 . . ?
C23 C25 H25A 109.5 . . ?
C23 C25 H25B 109.5 . . ?
H25A C25 H25B 109.5 . . ?
C23 C25 H25C 109.5 . . ?
H25A C25 H25C 109.5 . . ?
H25B C25 H25C 109.5 . . ?
C27 C26 C28 108(2) . . ?
C27 C26 P1 113.6(14) . . ?
C28 C26 P1 110.6(17) . . ?
C27 C26 H26 108.2 . . ?
C28 C26 H26 108.2 . . ?
P1 C26 H26 108.2 . . ?
C26 C27 H27A 109.5 . . ?
C26 C27 H27B 109.5 . . ?
H27A C27 H27B 109.5 . . ?
C26 C27 H27C 109.5 . . ?
H27A C27 H27C 109.5 . . ?
H27B C27 H27C 109.5 . . ?
C26 C28 H28A 109.5 . . ?
C26 C28 H28B 109.5 . . ?
H28A C28 H28B 109.5 . . ?
C26 C28 H28C 109.5 . . ?
H28A C28 H28C 109.5 . . ?
H28B C28 H28C 109.5 . . ?

loop_
_geom_bond_atom_site_label_1
_geom_bond_atom_site_label_2
_geom_bond_distance
_geom_bond_site_symmetry_2
_geom_bond_publ_flag
Mo1 C2A 1.90(3) . ?
Mo1 C1 1.95(3) . ?
Mo1 N1 2.090(14) . ?
Mo1 C2B 2.36(5) . ?
Mo1 I1B 2.43(2) . ?
Mo1 P2 2.501(5) . ?
Mo1 P1 2.514(5) . ?
Mo1 I1A 2.803(2) . ?
O2A C2A 1.26(4) . ?
O2B C2B 1.26(4) . ?
P1 C11 1.827(18) . ?
P1 C26 1.85(2) . ?
P1 C23 1.85(2) . ?
P2 C4 1.803(19) . ?
P2 C20 1.87(2) . ?
P2 C17 1.87(2) . ?
O1 C1 1.16(3) . ?
N1 C10 1.41(2) . ?
N1 C3 1.44(2) . ?
C3 C8 1.39(3) . ?
C3 C4 1.40(3) . ?
C4 C5 1.43(3) . ?
C5 C6 1.41(3) . ?
C5 H5 0.9500 . ?
C6 C7 1.41(3) . ?
C6 C9 1.51(3) . ?
C7 C8 1.36(3) . ?
C7 H7 0.9500 . ?
C8 H8 0.9500 . ?
C9 H9A 0.9800 . ?
C9 H9B 0.9800 . ?
C9 H9C 0.9800 . ?
C10 C11 1.37(2) . ?
C10 C15 1.42(3) . ?
C11 C12 1.41(3) . ?
C12 C13 1.40(3) . ?
C12 H12 0.9500 . ?
C13 C14 1.38(3) . ?
C13 C16 1.49(3) . ?
C14 C15 1.41(3) . ?
C14 H14 0.9500 . ?
C15 H15 0.9500 . ?
C16 H16A 0.9800 . ?
C16 H16B 0.9800 . ?
C16 H16C 0.9800 . ?
C17 C18 1.48(4) . ?
C17 C19 1.58(4) . ?
C17 H17 1.0000 . ?
C18 H18A 0.9800 . ?
C18 H18B 0.9800 . ?
C18 H18C 0.9800 . ?
C19 H19A 0.9800 . ?
C19 H19B 0.9800 . ?
C19 H19C 0.9800 . ?
C20 C21 1.48(3) . ?
C20 C22 1.52(3) . ?
C20 H20 1.0000 . ?
C21 H21A 0.9800 . ?
C21 H21B 0.9800 . ?
C21 H21C 0.9800 . ?
C22 H22A 0.9800 . ?
C22 H22B 0.9800 . ?
C22 H22C 0.9800 . ?
C23 C25 1.51(4) . ?
C23 C24 1.53(4) . ?
C23 H23 1.0000 . ?
C24 H24A 0.9800 . ?
C24 H24B 0.9800 . ?
C24 H24C 0.9800 . ?
C25 H25A 0.9800 . ?
C25 H25B 0.9800 . ?
C25 H25C 0.9800 . ?
C26 C27 1.54(3) . ?
C26 C28 1.55(3) . ?
C26 H26 1.0000 . ?
C27 H27A 0.9800 . ?
C27 H27B 0.9800 . ?
C27 H27C 0.9800 . ?
C28 H28A 0.9800 . ?
C28 H28B 0.9800 . ?
C28 H28C 0.9800 . ?

loop_
_geom_hbond_atom_site_label_D
_geom_hbond_atom_site_label_H
_geom_hbond_atom_site_label_A
_geom_hbond_distance_DH
_geom_hbond_distance_HA
_geom_hbond_distance_DA
_geom_hbond_angle_DHA
_geom_hbond_site_symmetry_A
_geom_hbond_publ_flag
C18 H18B I1A^a 0.98 3.32 4.26(3) 160.9 2_655 yes
C20 H20 I1A^a 1.00 3.29 3.79(2) 112.4 . yes
C21 H21A I1A^a 0.98 3.33 4.01(2) 128.2 . yes
C24 H24A O1 0.98 2.50 3.44(4) 159.8 . yes
C27 H27C I1A^a 0.98 3.11 4.04(2) 157.3 . yes
C28 H28B I1B^b 0.98 3.27 3.92(4) 126.0 . yes

loop_
_geom_torsion_atom_site_label_1
_geom_torsion_atom_site_label_2
_geom_torsion_atom_site_label_3
_geom_torsion_atom_site_label_4
_geom_torsion
_geom_torsion_site_symmetry_1
_geom_torsion_site_symmetry_2
_geom_torsion_site_symmetry_3
_geom_torsion_site_symmetry_4
_geom_torsion_publ_flag
C10 N1 C3 C8 -30(2) . . . . ?
Mo1 N1 C3 C8 141.6(15) . . . . ?
C10 N1 C3 C4 153.4(16) . . . . ?
Mo1 N1 C3 C4 -35(2) . . . . ?
C8 C3 C4 C5 3(3) . . . . ?
N1 C3 C4 C5 179.6(16) . . . . ?
C8 C3 C4 P2 -175.4(14) . . . . ?
N1 C3 C4 P2 2(2) . . . . ?
C20 P2 C4 C3 -97.1(15) . . . . ?
C17 P2 C4 C3 152.2(16) . . . . ?
Mo1 P2 C4 C3 23.5(14) . . . . ?
C20 P2 C4 C5 84.9(18) . . . . ?
C17 P2 C4 C5 -26(2) . . . . ?
Mo1 P2 C4 C5 -154.5(16) . . . . ?
C3 C4 C5 C6 -5(3) . . . . ?
P2 C4 C5 C6 173.4(15) . . . . ?
C4 C5 C6 C7 4(3) . . . . ?
C4 C5 C6 C9 -178(2) . . . . ?
C5 C6 C7 C8 -2(3) . . . . ?
C9 C6 C7 C8 180(2) . . . . ?
C6 C7 C8 C3 0(3) . . . . ?
C4 C3 C8 C7 0(3) . . . . ?
N1 C3 C8 C7 -177.1(17) . . . . ?
C3 N1 C10 C11 151.7(16) . . . . ?
Mo1 N1 C10 C11 -19(2) . . . . ?
C3 N1 C10 C15 -34(2) . . . . ?
Mo1 N1 C10 C15 154.7(14) . . . . ?
N1 C10 C11 C12 177.2(17) . . . . ?
C15 C10 C11 C12 3(3) . . . . ?
N1 C10 C11 P1 0(2) . . . . ?
C15 C10 C11 P1 -173.6(14) . . . . ?
C26 P1 C11 C10 140.2(14) . . . . ?
C23 P1 C11 C10 -109.5(15) . . . . ?
Mo1 P1 C11 C10 12.7(14) . . . . ?
C26 P1 C11 C12 -36.5(19) . . . . ?
C23 P1 C11 C12 73.9(19) . . . . ?
Mo1 P1 C11 C12 -163.9(16) . . . . ?
C10 C11 C12 C13 -1(3) . . . . ?
P1 C11 C12 C13 176.0(17) . . . . ?
C11 C12 C13 C14 1(3) . . . . ?
C11 C12 C13 C16 180(2) . . . . ?
C12 C13 C14 C15 -5(3) . . . . ?
C16 C13 C14 C15 177(2) . . . . ?
C13 C14 C15 C10 8(3) . . . . ?
C11 C10 C15 C14 -7(3) . . . . ?
N1 C10 C15 C14 179.5(18) . . . . ?
C4 P2 C17 C18 -63(2) . . . . ?
C20 P2 C17 C18 -175(2) . . . . ?
Mo1 P2 C17 C18 46(2) . . . . ?
C4 P2 C17 C19 172.1(19) . . . . ?
C20 P2 C17 C19 60(2) . . . . ?
Mo1 P2 C17 C19 -78(2) . . . . ?
C4 P2 C20 C21 63.8(19) . . . . ?
C17 P2 C20 C21 175.9(17) . . . . ?
Mo1 P2 C20 C21 -41.8(19) . . . . ?
C4 P2 C20 C22 -61.2(18) . . . . ?
C17 P2 C20 C22 50.9(19) . . . . ?
Mo1 P2 C20 C22 -166.8(14) . . . . ?
C11 P1 C23 C25 -55(2) . . . . ?
C26 P1 C23 C25 56(2) . . . . ?
Mo1 P1 C23 C25 -164.8(16) . . . . ?
C11 P1 C23 C24 73(2) . . . . ?
C26 P1 C23 C24 -176.7(19) . . . . ?
Mo1 P1 C23 C24 -37(2) . . . . ?
C11 P1 C26 C27 -57.0(18) . . . . ?
C23 P1 C26 C27 -169.1(16) . . . . ?
Mo1 P1 C26 C27 54.2(18) . . . . ?
C11 P1 C26 C28 -178.5(17) . . . . ?
C23 P1 C26 C28 69.4(19) . . . . ?
Mo1 P1 C26 C28 -67.2(18) . . . . ?
